data_1575819
loop_
_publ_author_name
'Qin, Ye-Hui'
'Ma, Xiu-Fang'
'Hou, Xinlan'
'Huang, Xin-Da'
'Bao, Song-Song'
'Tian, Yuxi'
'Zhang, Yi-Quan'
'Zheng, Li-Min'

_publ_section_title
;
 Photoresponsive luminescent single-molecule magnets based on
 dysprosium-anthracene complexes: regulating the de-dimerization
 temperature of the photocycloaddition product by co-ligand.
;
_journal_issue 42
_journal_name_full 'Chemical science'
_journal_page_first 19806
_journal_page_last 19819
_journal_paper_doi 10.1039/d5sc04192a
_journal_volume 16
_journal_year 2025
_chemical_formula_moiety 'C74 H98 Dy2 N4 O18 P4 S4'
_chemical_formula_sum 'C74 H98 Dy2 N4 O18 P4 S4'
_chemical_formula_weight 1908.68
_space_group_crystal_system triclinic
_space_group_IT_number 2
_space_group_name_Hall '-P 1'
_space_group_name_H-M_alt 'P -1'
_atom_sites_solution_hydrogens geom
_atom_sites_solution_primary direct
_audit_creation_date 2025-03-20
_audit_creation_method
;
Olex2 1.3
(compiled 2020.11.12 svn.r5f609507 for OlexSys, GUI svn.r6408)
;
_audit_update_record
;
2025-05-29 deposited with the CCDC.	2025-09-15 downloaded from the CCDC.
;
_cell_angle_alpha 79.612(16)
_cell_angle_beta 88.653(14)
_cell_angle_gamma 72.481(17)
_cell_formula_units_Z 1
_cell_length_a 11.684(5)
_cell_length_b 11.772(6)
_cell_length_c 15.675(7)
_cell_measurement_reflns_used 8142
_cell_measurement_temperature 193(2)
_cell_measurement_theta_max 26.37
_cell_measurement_theta_min 2.3
_cell_volume 2021.2(16)
_computing_molecular_graphics 'Olex2 1.3 (Dolomanov et al., 2009)'
_computing_publication_material 'Olex2 1.3 (Dolomanov et al., 2009)'
_computing_structure_refinement 'XH (Sheldrick, 2008)'
_computing_structure_solution 'SIR2004 (Burla et al., 2007)'
_diffrn_ambient_temperature 193.15
_diffrn_measured_fraction_theta_full 0.982
_diffrn_measured_fraction_theta_max 0.983
_diffrn_measurement_device_type 'Bruker APEX-II CCD'
_diffrn_radiation_type MoK\a
_diffrn_radiation_wavelength 0.71073
_diffrn_reflns_av_R_equivalents 0.0690
_diffrn_reflns_av_unetI/netI 0.1012
_diffrn_reflns_Laue_measured_fraction_full 0.982
_diffrn_reflns_Laue_measured_fraction_max 0.983
_diffrn_reflns_limit_h_max 14
_diffrn_reflns_limit_h_min -14
_diffrn_reflns_limit_k_max 10
_diffrn_reflns_limit_k_min -14
_diffrn_reflns_limit_l_max 19
_diffrn_reflns_limit_l_min -19
_diffrn_reflns_number 15846
_diffrn_reflns_point_group_measured_fraction_full 0.982
_diffrn_reflns_point_group_measured_fraction_max 0.983
_diffrn_reflns_theta_full 25.242
_diffrn_reflns_theta_max 26.372
_diffrn_reflns_theta_min 2.171
_exptl_absorpt_coefficient_mu 2.085
_exptl_crystal_colour yellow
_exptl_crystal_density_diffrn 1.568
_exptl_crystal_description block
_exptl_crystal_F_000 970
_exptl_crystal_size_max 0.12
_exptl_crystal_size_mid 0.1
_exptl_crystal_size_min 0.06
_refine_diff_density_max 2.188
_refine_diff_density_min -1.709
_refine_diff_density_rms 0.227
_refine_ls_extinction_method none
_refine_ls_goodness_of_fit_ref 1.037
_refine_ls_hydrogen_treatment constr
_refine_ls_matrix_type full
_refine_ls_number_parameters 486
_refine_ls_number_reflns 8142
_refine_ls_number_restraints 433
_refine_ls_restrained_S_all 1.056
_refine_ls_R_factor_all 0.0913
_refine_ls_R_factor_gt 0.0748
_refine_ls_shift/su_max 0.001
_refine_ls_shift/su_mean 0.000
_refine_ls_structure_factor_coef Fsqd
_refine_ls_weighting_details 'w=1/[\s^2^(Fo^2^)+(0.1518P)^2^] where P=(Fo^2^+2Fc^2^)/3'
_refine_ls_weighting_scheme calc
_refine_ls_wR_factor_gt 0.1960
_refine_ls_wR_factor_ref 0.2200
_reflns_Friedel_coverage 0.000
_reflns_number_gt 6671
_reflns_number_total 8142
_reflns_threshold_expression 'I > 2\s(I)'
_cod_data_source_file d5sc04192a2.cif
_cod_data_source_block 2
_cod_depositor_comments 'Adding full bibliography for 1575819--1575822.cif.'
_cod_original_cell_volume 2021.1(17)
_cod_database_code 1575819
_shelx_shelxl_version_number 2018/3
_shelx_space_group_comment
;
The symmetry employed for this shelxl refinement is uniquely defined
by the following loop, which should always be used as a source of
symmetry information in preference to the above space-group names.
They are only intended as comments.
;
_shelx_estimated_absorpt_t_max 0.885
_shelx_estimated_absorpt_t_min 0.788
_olex2_refinement_description
;
1. Others
 Fixed Uiso: H1A(0.05) H1B(0.05) H4(0.08) H5(0.095) H6(0.103) H7(0.101)
 H9(0.089) H11(0.098) H12(0.1) H13(0.093) H14(0.079) H16A(0.075) H16B(0.075)
 H17A(0.144) H17B(0.144) H17C(0.144) H18A(0.071) H18B(0.071) H19A(0.11)
 H19B(0.11) H19C(0.11) H22A(0.091) H22B(0.091) H22C(0.091) H25(0.047)
 H27(0.042) H29A(0.069) H29B(0.069) H29C(0.069) H30A(0.071) H30B(0.071)
 H30C(0.071) H31A(0.089) H31B(0.089) H32A(0.139) H32B(0.139) H32C(0.139)
 H33A(0.137) H33B(0.137) H34A(0.157) H34B(0.157) H34C(0.157) H35A(0.092)
 H35B(0.092) H36A(0.145) H36B(0.145) H36C(0.145) H37A(0.072) H37B(0.072)
 Fixed X: H1A(0.432889) H1B(0.572822) H4(0.729587) H5(0.91587) H6(0.942545)
 H7(0.791948) H9(0.579167) H11(0.359842) H12(0.175144) H13(0.133473)
 H14(0.294503) H16A(0.564692) H16B(0.635771) H17A(0.723457) H17B(0.778979)
 H17C(0.790026) H18A(0.45855) H18B(0.322736) H19A(0.406752) H19B(0.308434)
 H19C(0.273787) H22A(0.037478) H22B(0.11272) H22C(0.10053) H25(0.067833)
 H27(0.302674) H29A(0.521636) H29B(0.587659) H29C(0.447597) H30A(0.096156)
 H30B(0.078904) H30C(-0.001873) H31A(0.062922) H31B(-0.050734) H32A(-0.007716)
 H32B(-0.065021) H32C(0.075978) H33A(-0.063348) H33B(0.035556) H34A(-0.149107)
 H34B(-0.13863) H34C(-0.045012) H35A(0.382721) H35B(0.374545) H36A(0.315718)
 H36B(0.395071) H36C(0.251973) H37A(0.063551) H37B(0.176695)
 Fixed Y: H1A(0.194081) H1B(0.177121) H4(0.182279) H5(0.150717) H6(0.090174)
 H7(0.066689) H9(0.073269) H11(0.086014) H12(0.141179) H13(0.213685)
 H14(0.220443) H16A(0.576419) H16B(0.489495) H17A(0.515483) H17B(0.539336)
 H17C(0.403858) H18A(0.428829) H18B(0.42789) H19A(0.626479) H19B(0.611223)
 H19C(0.637161) H22A(0.596145) H22B(0.457045) H22C(0.552566) H25(0.763108)
 H27(0.956392) H29A(0.921539) H29B(0.877439) H29C(0.950951) H30A(0.988882)
 H30B(1.056964) H30C(0.971933) H31A(0.695816) H31B(0.686222) H32A(0.48484)
 H32B(0.596224) H32C(0.526985) H33A(0.705804) H33B(0.711505) H34A(0.911651)
 H34B(0.857158) H34C(0.924076) H35A(0.694476) H35B(0.761565) H36A(0.86427)
 H36B(0.899177) H36C(0.938664) H37A(0.531336) H37B(0.514856)
 Fixed Z: H1A(0.810319) H1B(0.798477) H4(0.851643) H5(0.915028) H6(1.064972)
 H7(1.148279) H9(1.163318) H11(1.180447) H12(1.124675) H13(0.971436)
 H14(0.884802) H16A(0.772039) H16B(0.707462) H17A(0.866588) H17B(0.773158)
 H17C(0.820263) H18A(0.951364) H18B(0.967444) H19A(0.915403) H19B(0.985754)
 H19C(0.884418) H22A(0.428638) H22B(0.432021) H22C(0.343474) H25(0.335211)
 H27(0.320907) H29A(0.334422) H29B(0.428172) H29C(0.419093) H30A(0.209671)
 H30B(0.290863) H30C(0.279855) H31A(0.822796) H31B(0.772849) H32A(0.859252)
 H32B(0.908034) H32C(0.918357) H33A(0.58079) H33B(0.509344) H34A(0.547189)
 H34B(0.459874) H34C(0.481293) H35A(0.65708) H35B(0.737703) H36A(0.564644)
 H36B(0.631615) H36C(0.637682) H37A(0.713006) H37B(0.774137)
;
_olex2_submission_special_instructions 'No special instructions were received'

loop_
_space_group_symop_operation_xyz
'x, y, z'
'-x, -y, -z'

loop_
_atom_site_label
_atom_site_type_symbol
_atom_site_fract_x
_atom_site_fract_y
_atom_site_fract_z
_atom_site_U_iso_or_equiv
_atom_site_adp_type
_atom_site_occupancy
_atom_site_site_symmetry_order
_atom_site_calc_flag
_atom_site_refinement_flags_posn
_atom_site_refinement_flags_adp
_atom_site_refinement_flags_occupancy
_atom_site_disorder_assembly
_atom_site_disorder_group
Dy1 Dy 0.37616(3) 0.43704(3) 0.55167(2) 0.02876(16) Uani 1 1 d . . . . .
P1 P 0.46900(19) 0.3752(2) 0.78940(13) 0.0374(5) Uani 1 1 d . U . . .
P2 P 0.1642(2) 0.6678(3) 0.65637(17) 0.0502(6) Uani 1 1 d . U . . .
S1 S 0.1663(3) 0.1901(4) 0.7412(2) 0.0829(11) Uani 1 1 d . U . . .
S2 S 0.3238(4) 0.2056(4) 0.3192(3) 0.0997(14) Uani 1 1 d . U . . .
C1 C 0.5007(8) 0.2201(9) 0.8275(5) 0.0418(14) Uani 1 1 d . U . . .
H1A H 0.432889 0.194081 0.810319 0.050 Uiso 1 1 calc R . . . .
H1B H 0.572822 0.177121 0.798477 0.050 Uiso 1 1 calc R . . . .
C2 C 0.5223(10) 0.1812(9) 0.9242(6) 0.0506(14) Uani 1 1 d . U . . .
C3 C 0.6393(11) 0.1535(10) 0.9609(7) 0.0614(16) Uani 1 1 d . U . . .
C4 C 0.7391(11) 0.1615(11) 0.9131(8) 0.0670(19) Uani 1 1 d . U . . .
H4 H 0.729587 0.182279 0.851643 0.080 Uiso 1 1 calc R . . . .
C5 C 0.8507(13) 0.1408(12) 0.9499(9) 0.079(2) Uani 1 1 d . U . . .
H5 H 0.915870 0.150717 0.915028 0.095 Uiso 1 1 calc R . . . .
C6 C 0.8657(14) 0.1054(13) 1.0387(9) 0.086(2) Uani 1 1 d . U . . .
H6 H 0.942545 0.090174 1.064972 0.103 Uiso 1 1 calc R . . . .
C7 C 0.7770(14) 0.0924(13) 1.0875(9) 0.084(2) Uani 1 1 d . U . . .
H7 H 0.791948 0.066689 1.148279 0.101 Uiso 1 1 calc R . . . .
C8 C 0.6562(13) 0.1156(11) 1.0527(7) 0.0719(17) Uani 1 1 d . U . . .
C9 C 0.5639(13) 0.1025(11) 1.1028(7) 0.0741(19) Uani 1 1 d . U . . .
H9 H 0.579167 0.073269 1.163318 0.089 Uiso 1 1 calc R . . . .
C10 C 0.4467(13) 0.1301(11) 1.0697(7) 0.0698(17) Uani 1 1 d . U . . .
C11 C 0.3468(15) 0.1177(12) 1.1201(8) 0.082(2) Uani 1 1 d . U . . .
H11 H 0.359842 0.086014 1.180447 0.098 Uiso 1 1 calc R . . . .
C12 C 0.2389(15) 0.1477(12) 1.0873(8) 0.083(2) Uani 1 1 d . U . . .
H12 H 0.175144 0.141179 1.124675 0.100 Uiso 1 1 calc R . . . .
C13 C 0.2127(14) 0.1908(12) 0.9956(8) 0.078(2) Uani 1 1 d . U . . .
H13 H 0.133473 0.213685 0.971436 0.093 Uiso 1 1 calc R . . . .
C14 C 0.3088(12) 0.1968(11) 0.9458(7) 0.0656(18) Uani 1 1 d . U . . .
H14 H 0.294503 0.220443 0.884802 0.079 Uiso 1 1 calc R . . . .
C15 C 0.4244(12) 0.1713(10) 0.9767(6) 0.0591(15) Uani 1 1 d . U . . .
C16 C 0.6243(10) 0.4972(12) 0.7692(7) 0.063(2) Uani 1 1 d D U . . .
H16A H 0.564692 0.576419 0.772039 0.075 Uiso 1 1 calc R . . . .
H16B H 0.635771 0.489495 0.707462 0.075 Uiso 1 1 calc R . . . .
C17 C 0.7387(11) 0.4882(15) 0.8107(10) 0.096(4) Uani 1 1 d D U . . .
H17A H 0.723457 0.515483 0.866588 0.144 Uiso 1 1 calc GR . . . .
H17B H 0.778979 0.539336 0.773158 0.144 Uiso 1 1 calc GR . . . .
H17C H 0.790026 0.403858 0.820263 0.144 Uiso 1 1 calc GR . . . .
C18 C 0.3746(10) 0.4659(9) 0.9289(6) 0.059(2) Uani 1 1 d D U . . .
H18A H 0.458550 0.428829 0.951364 0.071 Uiso 1 1 calc R . . . .
H18B H 0.322736 0.427890 0.967444 0.071 Uiso 1 1 calc R . . . .
C19 C 0.3379(12) 0.5958(10) 0.9286(8) 0.073(3) Uani 1 1 d D U . . .
H19A H 0.406752 0.626479 0.915403 0.110 Uiso 1 1 calc GR . . . .
H19B H 0.308434 0.611223 0.985754 0.110 Uiso 1 1 calc GR . . . .
H19C H 0.273787 0.637161 0.884418 0.110 Uiso 1 1 calc GR . . . .
C20 C 0.2060(7) 0.2784(9) 0.6634(6) 0.0436(19) Uani 1 1 d . U . . .
C21 C 0.3502(9) 0.2776(9) 0.3910(6) 0.0453(19) Uani 1 1 d . U . . .
C22 C 0.1078(9) 0.5409(10) 0.4068(8) 0.061(3) Uani 1 1 d . U . . .
H22A H 0.037478 0.596145 0.428638 0.091 Uiso 1 1 calc GR . . . .
H22B H 0.112720 0.457045 0.432021 0.091 Uiso 1 1 calc GR . . . .
H22C H 0.100530 0.552566 0.343474 0.091 Uiso 1 1 calc GR . . . .
C23 C 0.3414(6) 0.6802(7) 0.4148(4) 0.0288(13) Uani 1 1 d . U . . .
C24 C 0.2271(7) 0.6761(7) 0.3965(5) 0.0311(14) Uani 1 1 d . U . . .
C25 C 0.1435(7) 0.7707(9) 0.3494(5) 0.0390(16) Uani 1 1 d . U . . .
H25 H 0.067833 0.763108 0.335211 0.047 Uiso 1 1 calc R . . . .
C26 C 0.1686(7) 0.8780(9) 0.3221(5) 0.0391(16) Uani 1 1 d . U . . .
C27 C 0.2830(7) 0.8835(8) 0.3402(5) 0.0354(15) Uani 1 1 d . U . . .
H27 H 0.302674 0.956392 0.320907 0.042 Uiso 1 1 calc R . . . .
C28 C 0.3663(6) 0.7855(7) 0.3852(5) 0.0305(14) Uani 1 1 d . U . . .
C29 C 0.5125(8) 0.8912(8) 0.3959(6) 0.046(2) Uani 1 1 d . U . . .
H29A H 0.521636 0.921539 0.334422 0.069 Uiso 1 1 calc GR . . . .
H29B H 0.587659 0.877439 0.428172 0.069 Uiso 1 1 calc GR . . . .
H29C H 0.447597 0.950951 0.419093 0.069 Uiso 1 1 calc GR . . . .
C30 C 0.0778(8) 0.9827(9) 0.2714(6) 0.047(2) Uani 1 1 d . U . . .
H30A H 0.096156 0.988882 0.209671 0.071 Uiso 1 1 calc GR . . . .
H30B H 0.078904 1.056964 0.290863 0.071 Uiso 1 1 calc GR . . . .
H30C H -0.001873 0.971933 0.279855 0.071 Uiso 1 1 calc GR . . . .
C31 C 0.0271(10) 0.6386(12) 0.8028(7) 0.075(3) Uani 1 1 d D U . . .
H31A H 0.062922 0.695816 0.822796 0.089 Uiso 1 1 calc R . . . .
H31B H -0.050734 0.686222 0.772849 0.089 Uiso 1 1 calc R . . . .
C32 C 0.0058(12) 0.5547(14) 0.8784(8) 0.093(4) Uani 1 1 d D U . . .
H32A H -0.007716 0.484840 0.859252 0.139 Uiso 1 1 calc GR . . . .
H32B H -0.065021 0.596224 0.908034 0.139 Uiso 1 1 calc GR . . . .
H32C H 0.075978 0.526985 0.918357 0.139 Uiso 1 1 calc GR . . . .
C33 C -0.0133(14) 0.7554(14) 0.5524(9) 0.115(4) Uani 1 1 d D U . . .
H33A H -0.063348 0.705804 0.580790 0.137 Uiso 1 1 calc R . . . .
H33B H 0.035556 0.711505 0.509344 0.137 Uiso 1 1 calc R . . . .
C34 C -0.0932(15) 0.8718(14) 0.5063(9) 0.105(5) Uani 1 1 d D U . . .
H34A H -0.149107 0.911651 0.547189 0.157 Uiso 1 1 calc GR . . . .
H34B H -0.138630 0.857158 0.459874 0.157 Uiso 1 1 calc GR . . . .
H34C H -0.045012 0.924076 0.481293 0.157 Uiso 1 1 calc GR . . . .
C35 C 0.3318(11) 0.7616(12) 0.6839(9) 0.077(3) Uani 1 1 d D U . . .
H35A H 0.382721 0.694476 0.657080 0.092 Uiso 1 1 calc R . . . .
H35B H 0.374545 0.761565 0.737703 0.092 Uiso 1 1 calc R . . . .
C36 C 0.3229(14) 0.8753(13) 0.6246(10) 0.097(4) Uani 1 1 d D U . . .
H36A H 0.315718 0.864270 0.564644 0.145 Uiso 1 1 calc GR . . . .
H36B H 0.395071 0.899177 0.631615 0.145 Uiso 1 1 calc GR . . . .
H36C H 0.251973 0.938664 0.637682 0.145 Uiso 1 1 calc GR . . . .
C37 C 0.1072(9) 0.5759(12) 0.7409(6) 0.060(2) Uani 1 1 d . U . . .
H37A H 0.063551 0.531336 0.713006 0.072 Uiso 1 1 calc R . . . .
H37B H 0.176695 0.514856 0.774137 0.072 Uiso 1 1 calc R . . . .
N1 N 0.2304(7) 0.3416(8) 0.6096(5) 0.0494(18) Uani 1 1 d . U . . .
N2 N 0.3739(7) 0.3279(7) 0.4397(5) 0.0456(17) Uani 1 1 d . U . . .
O1 O 0.4349(5) 0.4110(6) 0.6967(3) 0.0415(12) Uani 1 1 d . U . . .
O2 O 0.5843(6) 0.4021(7) 0.8145(4) 0.0553(13) Uani 1 1 d . U . . .
O3 O 0.3649(6) 0.4445(6) 0.8418(4) 0.0490(13) Uani 1 1 d . U . . .
O4 O 0.2126(5) 0.5654(6) 0.4304(4) 0.0388(12) Uani 1 1 d . U . . .
O5 O 0.4234(4) 0.5848(5) 0.4592(3) 0.0303(11) Uani 1 1 d . U . . .
O6 O 0.4838(5) 0.7788(5) 0.4045(4) 0.0387(12) Uani 1 1 d . U . . .
O7 O 0.2462(5) 0.5969(6) 0.5999(4) 0.0455(14) Uani 1 1 d . U . . .
O8 O 0.2296(8) 0.7363(8) 0.7066(6) 0.0721(19) Uani 1 1 d D U . . .
O9 O 0.0592(8) 0.7656(10) 0.6114(6) 0.097(3) Uani 1 1 d D U . . .

loop_
_atom_site_aniso_label
_atom_site_aniso_U_11
_atom_site_aniso_U_22
_atom_site_aniso_U_33
_atom_site_aniso_U_23
_atom_site_aniso_U_13
_atom_site_aniso_U_12
Dy1 0.0287(2) 0.0303(3) 0.0272(2) -0.00063(16) 0.00020(14) -0.01139(17)
P1 0.0420(10) 0.0402(12) 0.0288(9) -0.0006(9) -0.0037(8) -0.0136(9)
P2 0.0469(12) 0.0437(15) 0.0531(13) -0.0074(11) 0.0092(10) -0.0052(11)
S1 0.082(2) 0.099(3) 0.0682(17) 0.0340(18) -0.0157(15) -0.055(2)
S2 0.143(3) 0.060(2) 0.099(3) -0.034(2) -0.052(2) -0.019(2)
C1 0.059(3) 0.038(3) 0.030(3) -0.007(2) 0.002(2) -0.018(3)
C2 0.086(3) 0.035(3) 0.034(2) -0.010(2) 0.000(2) -0.020(3)
C3 0.097(3) 0.037(3) 0.047(3) -0.010(3) -0.014(3) -0.013(3)
C4 0.089(4) 0.043(4) 0.061(4) -0.009(3) -0.020(3) -0.008(4)
C5 0.097(4) 0.053(4) 0.077(4) -0.012(4) -0.030(4) -0.004(4)
C6 0.109(4) 0.056(4) 0.079(4) -0.012(4) -0.038(4) -0.003(4)
C7 0.120(4) 0.051(4) 0.069(4) -0.007(4) -0.034(3) -0.007(4)
C8 0.115(4) 0.041(3) 0.053(3) -0.006(3) -0.019(3) -0.013(3)
C9 0.130(4) 0.039(4) 0.046(3) -0.007(3) -0.004(3) -0.013(4)
C10 0.124(4) 0.040(3) 0.044(3) -0.009(3) 0.017(3) -0.022(3)
C11 0.134(4) 0.050(4) 0.055(4) -0.006(3) 0.030(4) -0.022(4)
C12 0.127(5) 0.055(4) 0.065(4) -0.007(4) 0.038(4) -0.028(4)
C13 0.114(4) 0.056(4) 0.068(4) -0.011(4) 0.032(4) -0.034(4)
C14 0.102(4) 0.045(4) 0.058(3) -0.010(3) 0.022(3) -0.035(4)
C15 0.104(3) 0.037(3) 0.040(3) -0.010(3) 0.014(3) -0.026(3)
C16 0.066(4) 0.065(4) 0.060(4) 0.011(4) -0.012(3) -0.036(3)
C17 0.084(6) 0.097(8) 0.104(7) 0.039(7) -0.035(6) -0.053(6)
C18 0.074(4) 0.049(4) 0.044(3) -0.013(3) -0.003(3) 0.001(4)
C19 0.102(7) 0.046(5) 0.063(5) -0.010(5) -0.007(5) -0.008(5)
C20 0.032(4) 0.050(5) 0.049(4) 0.006(4) -0.004(3) -0.021(4)
C21 0.051(4) 0.035(5) 0.052(4) -0.013(4) -0.003(4) -0.014(4)
C22 0.044(5) 0.051(6) 0.087(7) 0.010(5) -0.016(5) -0.026(5)
C23 0.035(3) 0.021(3) 0.028(3) 0.000(3) 0.004(2) -0.007(3)
C24 0.036(3) 0.032(4) 0.027(3) -0.003(3) 0.004(2) -0.013(3)
C25 0.034(3) 0.044(4) 0.034(3) 0.000(3) -0.004(3) -0.009(3)
C26 0.035(3) 0.041(4) 0.032(3) 0.003(3) -0.002(3) -0.002(3)
C27 0.033(3) 0.030(4) 0.040(3) 0.001(3) 0.002(3) -0.009(3)
C28 0.031(3) 0.025(3) 0.035(3) -0.001(3) 0.005(2) -0.010(3)
C29 0.052(5) 0.029(5) 0.061(5) -0.003(4) -0.004(4) -0.021(4)
C30 0.041(4) 0.037(5) 0.050(5) 0.008(4) -0.004(4) -0.001(4)
C31 0.056(5) 0.092(8) 0.059(5) -0.004(5) 0.008(4) -0.005(5)
C32 0.070(7) 0.112(11) 0.083(8) 0.007(7) 0.017(6) -0.022(7)
C33 0.114(8) 0.112(9) 0.078(7) -0.010(7) -0.012(6) 0.023(7)
C34 0.118(11) 0.091(11) 0.064(7) -0.006(7) -0.013(7) 0.026(8)
C35 0.083(6) 0.065(6) 0.084(6) -0.011(5) -0.003(5) -0.026(5)
C36 0.095(9) 0.080(9) 0.098(9) 0.008(7) 0.011(8) -0.017(8)
C37 0.049(4) 0.073(6) 0.049(4) -0.010(4) -0.003(3) -0.007(4)
N1 0.042(4) 0.046(5) 0.060(4) -0.004(4) 0.007(3) -0.017(3)
N2 0.053(4) 0.042(4) 0.043(4) -0.010(3) -0.004(3) -0.015(3)
O1 0.047(3) 0.044(3) 0.028(2) 0.003(2) -0.002(2) -0.012(2)
O2 0.058(3) 0.057(3) 0.050(3) 0.014(3) -0.016(2) -0.029(2)
O3 0.057(3) 0.047(3) 0.036(2) -0.008(2) -0.007(2) -0.004(2)
O4 0.033(3) 0.033(3) 0.048(3) 0.004(2) -0.002(2) -0.014(2)
O5 0.028(2) 0.025(3) 0.034(2) 0.006(2) -0.0033(19) -0.007(2)
O6 0.038(3) 0.031(3) 0.048(3) 0.001(2) -0.003(2) -0.017(2)
O7 0.042(3) 0.046(4) 0.040(3) -0.005(3) 0.003(2) -0.003(3)
O8 0.086(4) 0.058(5) 0.076(4) -0.017(4) 0.013(4) -0.026(4)
O9 0.086(5) 0.095(6) 0.067(4) -0.005(4) 0.001(4) 0.032(4)

loop_
_atom_type_symbol
_atom_type_description
_atom_type_scat_dispersion_real
_atom_type_scat_dispersion_imag
_atom_type_scat_source
C C 0.0033 0.0016 'International Tables Vol C Tables 4.2.6.8 and 6.1.1.4'
H H 0.0000 0.0000 'International Tables Vol C Tables 4.2.6.8 and 6.1.1.4'
Dy Dy -0.1892 4.4098 'International Tables Vol C Tables 4.2.6.8 and 6.1.1.4'
N N 0.0061 0.0033 'International Tables Vol C Tables 4.2.6.8 and 6.1.1.4'
O O 0.0106 0.0060 'International Tables Vol C Tables 4.2.6.8 and 6.1.1.4'
P P 0.1023 0.0942 'International Tables Vol C Tables 4.2.6.8 and 6.1.1.4'
S S 0.1246 0.1234 'International Tables Vol C Tables 4.2.6.8 and 6.1.1.4'

loop_
_geom_angle_atom_site_label_1
_geom_angle_atom_site_label_2
_geom_angle_atom_site_label_3
_geom_angle
_geom_angle_site_symmetry_1
_geom_angle_site_symmetry_3
_geom_angle_publ_flag
N1 Dy1 Dy1 174.4(2) . 2_666 ?
N1 Dy1 O4 86.6(2) . . ?
N1 Dy1 O6 81.6(2) . 2_666 ?
N2 Dy1 Dy1 93.06(19) . 2_666 ?
N2 Dy1 N1 82.1(3) . . ?
N2 Dy1 O4 69.1(2) . . ?
N2 Dy1 O6 70.8(2) . 2_666 ?
O1 Dy1 Dy1 98.27(14) . 2_666 ?
O1 Dy1 N1 84.0(2) . . ?
O1 Dy1 N2 142.0(3) . . ?
O1 Dy1 O4 144.8(2) . . ?
O1 Dy1 O6 72.3(2) . 2_666 ?
O4 Dy1 Dy1 94.29(12) . 2_666 ?
O5 Dy1 Dy1 32.01(13) 2_666 2_666 ?
O5 Dy1 Dy1 32.55(12) . 2_666 ?
O5 Dy1 N1 145.0(3) 2_666 . ?
O5 Dy1 N1 149.8(2) . . ?
O5 Dy1 N2 93.3(2) 2_666 . ?
O5 Dy1 N2 91.8(2) . . ?
O5 Dy1 O1 78.55(19) 2_666 . ?
O5 Dy1 O1 116.5(2) . . ?
O5 Dy1 O4 124.20(17) 2_666 . ?
O5 Dy1 O4 63.69(17) . . ?
O5 Dy1 O5 64.6(2) . 2_666 ?
O5 Dy1 O6 124.38(17) . 2_666 ?
O5 Dy1 O6 64.32(18) 2_666 2_666 ?
O5 Dy1 O7 82.5(2) . . ?
O6 Dy1 Dy1 94.20(12) 2_666 2_666 ?
O6 Dy1 O4 139.41(19) 2_666 . ?
O7 Dy1 Dy1 103.99(17) . 2_666 ?
O7 Dy1 N1 81.5(3) . . ?
O7 Dy1 N2 135.8(3) . . ?
O7 Dy1 O1 75.9(2) . . ?
O7 Dy1 O4 69.2(2) . . ?
O7 Dy1 O5 122.3(2) . 2_666 ?
O7 Dy1 O6 145.3(2) . 2_666 ?
O1 P1 C1 113.3(4) . . ?
O1 P1 O2 114.6(4) . . ?
O1 P1 O3 108.8(4) . . ?
O2 P1 C1 103.3(4) . . ?
O2 P1 O3 107.5(4) . . ?
O3 P1 C1 109.0(4) . . ?
O7 P2 C37 113.1(5) . . ?
O7 P2 O8 111.4(4) . . ?
O7 P2 O9 115.5(4) . . ?
O8 P2 C37 104.2(5) . . ?
O9 P2 C37 107.5(6) . . ?
O9 P2 O8 104.1(6) . . ?
C2 C1 P1 115.1(6) . . ?
C3 C2 C1 120.0(9) . . ?
C3 C2 C15 121.2(9) . . ?
C15 C2 C1 118.8(10) . . ?
C2 C3 C8 118.3(11) . . ?
C4 C3 C2 124.0(10) . . ?
C4 C3 C8 117.7(12) . . ?
C5 C4 C3 123.4(12) . . ?
C4 C5 C6 118.3(15) . . ?
C7 C6 C5 121.7(14) . . ?
C6 C7 C8 122.7(13) . . ?
C3 C8 C7 116.1(13) . . ?
C9 C8 C3 120.8(13) . . ?
C9 C8 C7 123.1(12) . . ?
C8 C9 C10 122.9(11) . . ?
C9 C10 C11 124.8(12) . . ?
C9 C10 C15 118.3(11) . . ?
C11 C10 C15 116.8(13) . . ?
C12 C11 C10 122.9(13) . . ?
C11 C12 C13 121.9(13) . . ?
C14 C13 C12 115.8(14) . . ?
C13 C14 C15 125.2(12) . . ?
C2 C15 C10 118.4(11) . . ?
C14 C15 C2 124.4(10) . . ?
C14 C15 C10 117.2(10) . . ?
O2 C16 C17 107.1(9) . . ?
O3 C18 C19 109.7(9) . . ?
N1 C20 S1 178.1(10) . . ?
N2 C21 S2 176.7(9) . . ?
C28 C23 C24 117.3(7) . . ?
O5 C23 C24 121.5(7) . . ?
O5 C23 C28 121.2(7) . . ?
C25 C24 C23 122.6(7) . . ?
C25 C24 O4 125.6(7) . . ?
O4 C24 C23 111.8(7) . . ?
C24 C25 C26 119.5(7) . . ?
C25 C26 C27 118.5(8) . . ?
C25 C26 C30 120.3(8) . . ?
C27 C26 C30 121.2(8) . . ?
C28 C27 C26 120.4(8) . . ?
C23 C28 O6 112.8(7) . . ?
C27 C28 C23 121.6(7) . . ?
C27 C28 O6 125.6(7) . . ?
C32 C31 C37 112.6(11) . . ?
O9 C33 C34 114.4(14) . . ?
O8 C35 C36 117.9(12) . . ?
C31 C37 P2 117.2(9) . . ?
C20 N1 Dy1 147.3(8) . . ?
C21 N2 Dy1 166.4(8) . . ?
P1 O1 Dy1 170.7(4) . . ?
C16 O2 P1 124.1(6) . . ?
C18 O3 P1 126.2(6) . . ?
C22 O4 Dy1 127.9(6) . . ?
C24 O4 Dy1 112.9(4) . . ?
C24 O4 C22 118.5(7) . . ?
Dy1 O5 Dy1 115.4(2) . 2_666 ?
C23 O5 Dy1 121.5(4) . 2_666 ?
C23 O5 Dy1 123.0(4) . . ?
C28 O6 Dy1 114.1(4) . 2_666 ?
C28 O6 C29 117.6(7) . . ?
C29 O6 Dy1 128.3(5) . 2_666 ?
P2 O7 Dy1 160.6(4) . . ?
C35 O8 P2 125.8(8) . . ?
C33 O9 P2 126.6(10) . . ?

loop_
_geom_bond_atom_site_label_1
_geom_bond_atom_site_label_2
_geom_bond_distance
_geom_bond_site_symmetry_2
_geom_bond_publ_flag
Dy1 Dy1 3.8329(14) 2_666 ?
Dy1 N1 2.388(7) . ?
Dy1 N2 2.360(7) . ?
Dy1 O1 2.330(5) . ?
Dy1 O4 2.635(6) . ?
Dy1 O5 2.284(5) 2_666 ?
Dy1 O5 2.250(5) . ?
Dy1 O6 2.555(6) 2_666 ?
Dy1 O7 2.271(6) . ?
P1 C1 1.743(10) . ?
P1 O1 1.467(6) . ?
P1 O2 1.549(7) . ?
P1 O3 1.555(6) . ?
P2 C37 1.801(12) . ?
P2 O7 1.464(6) . ?
P2 O8 1.575(9) . ?
P2 O9 1.492(9) . ?
S1 C20 1.609(9) . ?
S2 C21 1.612(9) . ?
C1 C2 1.507(11) . ?
C2 C3 1.416(16) . ?
C2 C15 1.415(14) . ?
C3 C4 1.389(17) . ?
C3 C8 1.427(15) . ?
C4 C5 1.374(17) . ?
C5 C6 1.379(18) . ?
C6 C7 1.30(2) . ?
C7 C8 1.454(19) . ?
C8 C9 1.350(18) . ?
C9 C10 1.398(19) . ?
C10 C11 1.423(18) . ?
C10 C15 1.454(14) . ?
C11 C12 1.29(2) . ?
C12 C13 1.442(18) . ?
C13 C14 1.364(16) . ?
C14 C15 1.373(17) . ?
C16 C17 1.467(10) . ?
C16 O2 1.410(12) . ?
C18 C19 1.459(10) . ?
C18 O3 1.444(10) . ?
C20 N1 1.112(12) . ?
C21 N2 1.131(11) . ?
C22 O4 1.411(10) . ?
C23 C24 1.389(10) . ?
C23 C28 1.357(10) . ?
C23 O5 1.328(9) . ?
C24 C25 1.350(12) . ?
C24 O4 1.375(10) . ?
C25 C26 1.373(13) . ?
C26 C27 1.396(11) . ?
C26 C30 1.475(12) . ?
C27 C28 1.356(11) . ?
C28 O6 1.389(9) . ?
C29 O6 1.442(9) . ?
C31 C32 1.467(10) . ?
C31 C37 1.471(14) . ?
C33 C34 1.475(10) . ?
C33 O9 1.314(13) . ?
C35 C36 1.463(10) . ?
C35 O8 1.340(12) . ?

loop_
_geom_torsion_atom_site_label_1
_geom_torsion_atom_site_label_2
_geom_torsion_atom_site_label_3
_geom_torsion_atom_site_label_4
_geom_torsion
_geom_torsion_site_symmetry_1
_geom_torsion_site_symmetry_2
_geom_torsion_site_symmetry_3
_geom_torsion_site_symmetry_4
_geom_torsion_publ_flag
P1 C1 C2 C3 -88.0(10) . . . . ?
P1 C1 C2 C15 92.9(10) . . . . ?
C1 P1 O2 C16 152.3(9) . . . . ?
C1 P1 O3 C18 76.8(9) . . . . ?
C1 C2 C3 C4 1.0(16) . . . . ?
C1 C2 C3 C8 -179.3(9) . . . . ?
C1 C2 C15 C10 178.1(8) . . . . ?
C1 C2 C15 C14 -1.1(15) . . . . ?
C2 C3 C4 C5 176.3(11) . . . . ?
C2 C3 C8 C7 -177.9(10) . . . . ?
C2 C3 C8 C9 2.2(16) . . . . ?
C3 C2 C15 C10 -0.9(15) . . . . ?
C3 C2 C15 C14 179.8(10) . . . . ?
C3 C4 C5 C6 2.8(19) . . . . ?
C3 C8 C9 C10 -3.1(18) . . . . ?
C4 C3 C8 C7 1.8(16) . . . . ?
C4 C3 C8 C9 -178.0(11) . . . . ?
C4 C5 C6 C7 -1(2) . . . . ?
C5 C6 C7 C8 -1(2) . . . . ?
C6 C7 C8 C3 0.3(19) . . . . ?
C6 C7 C8 C9 -179.9(13) . . . . ?
C7 C8 C9 C10 177.1(11) . . . . ?
C8 C3 C4 C5 -3.4(17) . . . . ?
C8 C9 C10 C11 -180.0(11) . . . . ?
C8 C9 C10 C15 1.9(18) . . . . ?
C9 C10 C11 C12 177.8(13) . . . . ?
C9 C10 C15 C2 0.2(15) . . . . ?
C9 C10 C15 C14 179.5(11) . . . . ?
C10 C11 C12 C13 3(2) . . . . ?
C11 C10 C15 C2 -178.1(10) . . . . ?
C11 C10 C15 C14 1.2(15) . . . . ?
C11 C12 C13 C14 0.6(19) . . . . ?
C12 C13 C14 C15 -3.5(18) . . . . ?
C13 C14 C15 C2 -178.2(11) . . . . ?
C13 C14 C15 C10 2.6(17) . . . . ?
C15 C2 C3 C4 -179.9(10) . . . . ?
C15 C2 C3 C8 -0.2(15) . . . . ?
C15 C10 C11 C12 -4.0(19) . . . . ?
C17 C16 O2 P1 -177.4(10) . . . . ?
C19 C18 O3 P1 120.2(9) . . . . ?
C23 C24 C25 C26 -3.7(11) . . . . ?
C23 C24 O4 Dy1 17.5(7) . . . . ?
C23 C24 O4 C22 -170.9(8) . . . . ?
C23 C28 O6 Dy1 16.3(7) . . . 2_666 ?
C23 C28 O6 C29 -165.0(7) . . . . ?
C24 C23 C28 C27 0.6(11) . . . . ?
C24 C23 C28 O6 -178.0(6) . . . . ?
C24 C23 O5 Dy1 -24.2(9) . . . . ?
C24 C23 O5 Dy1 157.2(5) . . . 2_666 ?
C24 C25 C26 C27 3.4(12) . . . . ?
C24 C25 C26 C30 -179.3(8) . . . . ?
C25 C24 O4 Dy1 -163.7(6) . . . . ?
C25 C24 O4 C22 7.9(12) . . . . ?
C25 C26 C27 C28 -1.2(12) . . . . ?
C26 C27 C28 C23 -0.8(12) . . . . ?
C26 C27 C28 O6 177.7(7) . . . . ?
C27 C28 O6 Dy1 -162.3(6) . . . 2_666 ?
C27 C28 O6 C29 16.4(11) . . . . ?
C28 C23 C24 C25 1.7(11) . . . . ?
C28 C23 C24 O4 -179.5(6) . . . . ?
C28 C23 O5 Dy1 -22.5(9) . . . 2_666 ?
C28 C23 O5 Dy1 156.1(5) . . . . ?
C30 C26 C27 C28 -178.5(8) . . . . ?
C32 C31 C37 P2 -168.3(10) . . . . ?
C34 C33 O9 P2 -167.8(11) . . . . ?
C36 C35 O8 P2 88.5(15) . . . . ?
C37 P2 O7 Dy1 -19.4(14) . . . . ?
C37 P2 O8 C35 142.5(11) . . . . ?
C37 P2 O9 C33 -79.4(14) . . . . ?
O1 P1 C1 C2 -173.3(7) . . . . ?
O1 P1 O2 C16 28.6(10) . . . . ?
O1 P1 O3 C18 -159.2(8) . . . . ?
O2 P1 C1 C2 62.1(8) . . . . ?
O2 P1 O3 C18 -34.6(9) . . . . ?
O3 P1 C1 C2 -52.0(8) . . . . ?
O3 P1 O2 C16 -92.5(9) . . . . ?
O4 C24 C25 C26 177.6(7) . . . . ?
O5 C23 C24 C25 -178.0(7) . . . . ?
O5 C23 C24 O4 0.8(9) . . . . ?
O5 C23 C28 C27 -179.7(7) . . . . ?
O5 C23 C28 O6 1.7(10) . . . . ?
O7 P2 C37 C31 178.0(8) . . . . ?
O7 P2 O8 C35 20.2(12) . . . . ?
O7 P2 O9 C33 47.9(15) . . . . ?
O8 P2 C37 C31 56.8(10) . . . . ?
O8 P2 O7 Dy1 97.7(13) . . . . ?
O8 P2 O9 C33 170.4(13) . . . . ?
O9 P2 C37 C31 -53.2(10) . . . . ?
O9 P2 O7 Dy1 -143.9(12) . . . . ?
O9 P2 O8 C35 -104.9(11) . . . . ?
